data_7041308
loop_
_publ_author_name
'Dankert, Fabian'
'Reuter, Kirsten'
'Donsbach, Carsten'
'von H\"anisch, Carsten'

_publ_section_title
;
 A structural study of alkaline earth metal complexes with hybrid
 disila-crown ethers
;
_journal_name_full 'Dalton Trans.'
_journal_paper_doi 10.1039/C6DT04018G
_journal_year 2017
_chemical_formula_moiety 'C20 H32 Ba F6 O12 S2 Si2'
_chemical_formula_sum 'C20 H32 Ba F6 O12 S2 Si2'
_chemical_formula_weight 836.09
_chemical_properties_physical ', Moisture-sensitive'
_space_group_crystal_system orthorhombic
_space_group_IT_number 19
_space_group_name_Hall 'P 2ac 2ab'
_space_group_name_H-M_alt 'P 21 21 21'
_symmetry_space_group_name_Hall 'P 2ac 2ab'
_symmetry_space_group_name_H-M 'P 21 21 21'
_atom_sites_solution_hydrogens geom
_atom_sites_solution_primary iterative
_audit_creation_date 2016-07-29
_audit_creation_method
;
Olex2 1.2
(compiled 2016.02.19 svn.r3266 for OlexSys, GUI svn.r5155)
;
_audit_update_record
;
2016-08-03 deposited with the CCDC.
2016-11-24 downloaded from the CCDC.
;
_cell_angle_alpha 90
_cell_angle_beta 90
_cell_angle_gamma 90
_cell_formula_units_Z 4
_cell_length_a 9.0173(4)
_cell_length_b 10.3761(5)
_cell_length_c 35.6495(16)
_cell_measurement_reflns_used 9981
_cell_measurement_temperature 110.0
_cell_measurement_theta_max 30.445
_cell_measurement_theta_min 2.284
_cell_volume 3335.5(3)
_computing_cell_refinement 'SAINT v8.34A (Bruker, 2013)'
_computing_data_reduction 'SAINT v8.34A (Bruker, 2013)'
_computing_molecular_graphics 'Olex2 (Dolomanov et al., 2009)'
_computing_publication_material 'Olex2 (Dolomanov et al., 2009)'
_computing_structure_refinement 'ShelXL (Sheldrick, 2015)'
_computing_structure_solution 'olex2.solve (Bourhis et al., 2015)'
_diffrn_ambient_temperature 110.0
_diffrn_measured_fraction_theta_full 0.999
_diffrn_measured_fraction_theta_max 0.999
_diffrn_measurement_device_type 'Bruker D8 Quest'
_diffrn_measurement_method '\f and \w scans'
_diffrn_radiation_type MoK\a
_diffrn_radiation_wavelength 0.71073
_diffrn_reflns_av_R_equivalents 0.0346
_diffrn_reflns_av_unetI/netI 0.0472
_diffrn_reflns_Laue_measured_fraction_full 0.999
_diffrn_reflns_Laue_measured_fraction_max 0.999
_diffrn_reflns_limit_h_max 9
_diffrn_reflns_limit_h_min -12
_diffrn_reflns_limit_k_max 14
_diffrn_reflns_limit_k_min -12
_diffrn_reflns_limit_l_max 44
_diffrn_reflns_limit_l_min -48
_diffrn_reflns_number 32181
_diffrn_reflns_point_group_measured_fraction_full 1.000
_diffrn_reflns_point_group_measured_fraction_max 0.998
_diffrn_reflns_theta_full 26.000
_diffrn_reflns_theta_max 28.726
_diffrn_reflns_theta_min 2.271
_diffrn_standards_number 0
_exptl_absorpt_coefficient_mu 1.473
_exptl_absorpt_correction_T_max 0.9044
_exptl_absorpt_correction_T_min 0.6675
_exptl_absorpt_correction_type numerical
_exptl_absorpt_process_details
;
SADABS-2014/5 (Bruker,2014/5) was used for absorption correction.
wR2(int) was 0.1386 before and 0.0583 after correction.
The Ratio of minimum to maximum transmission is 0.7381.
The \l/2 correction factor is 0.00150.
;
_exptl_crystal_colour colourless
_exptl_crystal_colour_primary colourless
_exptl_crystal_density_diffrn 1.665
_exptl_crystal_description block
_exptl_crystal_F_000 1672
_exptl_crystal_size_max 0.496
_exptl_crystal_size_mid 0.185
_exptl_crystal_size_min 0.094
_refine_diff_density_max 0.590
_refine_diff_density_min -0.602
_refine_diff_density_rms 0.078
_refine_ls_abs_structure_details
;
 Flack x determined using 2946 quotients [(I+)-(I-)]/[(I+)+(I-)]
 (Parsons, Flack and Wagner, Acta Cryst. B69 (2013) 249-259).
;
_refine_ls_abs_structure_Flack 0.002(6)
_refine_ls_extinction_method none
_refine_ls_goodness_of_fit_ref 1.037
_refine_ls_hydrogen_treatment constr
_refine_ls_matrix_type full
_refine_ls_number_parameters 525
_refine_ls_number_reflns 8616
_refine_ls_number_restraints 910
_refine_ls_restrained_S_all 1.010
_refine_ls_R_factor_all 0.0373
_refine_ls_R_factor_gt 0.0274
_refine_ls_shift/su_max 0.004
_refine_ls_shift/su_mean 0.000
_refine_ls_structure_factor_coef Fsqd
_refine_ls_weighting_details 'w=1/[\s^2^(Fo^2^)+(0.0106P)^2^+0.3489P] where P=(Fo^2^+2Fc^2^)/3'
_refine_ls_weighting_scheme calc
_refine_ls_wR_factor_gt 0.0461
_refine_ls_wR_factor_ref 0.0481
_reflns_Friedel_coverage 0.775
_reflns_Friedel_fraction_full 1.000
_reflns_Friedel_fraction_max 0.998
_reflns_number_gt 7554
_reflns_number_total 8616
_reflns_threshold_expression 'I > 2\s(I)'
_cod_data_source_file c6dt04018g2.cif
_cod_data_source_block fd53_0m
_cod_database_code 7041308
_shelx_space_group_comment
;
The symmetry employed for this shelxl refinement is uniquely defined
by the following loop, which should always be used as a source of
symmetry information in preference to the above space-group names.
They are only intended as comments.
;
_olex2_refinement_description
;
1. Others
 Fixed Uiso: H5A(0.023) H5B(0.023) H15A(0.029) H15B(0.029) H6A(0.022)
 H6B(0.022) H11(0.023) H8(0.023) H10(0.028) H9(0.028) H13A(0.022) H13B(0.022)
 H16A(0.036) H16B(0.036) H4A(0.028) H4B(0.028) H14A(0.024) H14B(0.024)
 H2A(0.057) H2B(0.057) H2C(0.057) H17A(0.067) H17B(0.067) H17C(0.067) H1A(0.06)
 H1B(0.06) H1C(0.06) H18A(0.066) H18B(0.066) H18C(0.066) H3A(0.031) H3B(0.031)
 Fixed X: H5A(0.3642) H5B(0.2024) H15A(0.8989) H15B(0.9684) H6A(0.1077)
 H6B(0.1757) H11(0.4175) H8(0.0521) H10(0.1805) H9(0.0005) H13A(0.6359)
 H13B(0.6033) H16A(0.849) H16B(0.9627) H4A(0.224) H4B(0.4015) H14A(0.8491)
 H14B(0.7833) H2A(0.3835) H2B(0.3559) H2C(0.4933) H17A(0.6196) H17B(0.6987)
 H17C(0.7945) H1A(0.6876) H1B(0.5446) H1C(0.6868) H18A(0.9121) H18B(0.9467)
 H18C(1.0007) H3A(0.3151) H3B(0.2255)
 Fixed Y: H5A(0.7472) H5B(0.7066) H15A(0.5962) H15B(0.5942) H6A(0.7324)
 H6B(0.8656) H11(0.9029) H8(0.8871) H10(0.9878) H9(0.9811) H13A(0.8886)
 H13B(0.7443) H16A(0.3949) H16B(0.3837) H4A(0.4909) H4B(0.5011) H14A(0.7648)
 H14B(0.8046) H2A(0.0744) H2B(0.0597) H2C(-0.0117) H17A(0.1546) H17B(0.0354)
 H17C(0.1336) H1A(0.1283) H1B(0.2035) H1C(0.2825) H18A(0.0924) H18B(0.2405)
 H18C(0.1786) H3A(0.2875) H3B(0.3424)
 Fixed Z: H5A(0.6936) H5B(0.7084) H15A(0.6149) H15B(0.5734) H6A(0.6464)
 H6B(0.6617) H11(0.5105) H8(0.6038) H10(0.4993) H9(0.5455) H13A(0.5382)
 H13B(0.5241) H16A(0.5619) H16B(0.5963) H4A(0.7211) H4B(0.7182) H14A(0.5474)
 H14B(0.5876) H2A(0.6347) H2B(0.6789) H2C(0.6595) H17A(0.5697) H17B(0.59)
 H17C(0.5653) H1A(0.7194) H1B(0.7344) H1C(0.7205) H18A(0.6577) H18B(0.6667)
 H18C(0.628) H3A(0.7055) H3B(0.6701)
;
_shelx_shelxl_version_number 2014/7
_olex2_submission_special_instructions 'No special instructions were received'

loop_
_space_group_symop_operation_xyz
'x, y, z'
'-x+1/2, -y, z+1/2'
'x+1/2, -y+1/2, -z'
'-x, y+1/2, -z+1/2'

loop_
_atom_site_label
_atom_site_type_symbol
_atom_site_fract_x
_atom_site_fract_y
_atom_site_fract_z
_atom_site_U_iso_or_equiv
_atom_site_adp_type
_atom_site_occupancy
_atom_site_site_symmetry_order
_atom_site_calc_flag
_atom_site_refinement_flags_posn
_atom_site_refinement_flags_adp
_atom_site_refinement_flags_occupancy
_atom_site_disorder_assembly
_atom_site_disorder_group
Ba1 Ba 0.50129(2) 0.55562(2) 0.61657(2) 0.01336(5) Uani 1 1 d . U . . .
Si2 Si 0.74287(11) 0.22659(9) 0.62450(3) 0.0217(2) Uani 1 1 d . U . . .
C5 C 0.2694(4) 0.7058(3) 0.68642(10) 0.0194(8) Uani 1 1 d . U . . .
H5A H 0.3642 0.7472 0.6936 0.023 Uiso 1 1 calc R . . . .
H5B H 0.2024 0.7066 0.7084 0.023 Uiso 1 1 calc R . . . .
O4 O 0.5068(3) 0.78695(18) 0.57351(5) 0.0166(4) Uani 1 1 d . U . . .
O6 O 0.7482(2) 0.3823(2) 0.61228(6) 0.0210(5) Uani 1 1 d . U . . .
O5 O 0.7487(2) 0.6202(2) 0.57425(6) 0.0179(5) Uani 1 1 d . U . . .
O2 O 0.2948(3) 0.5768(2) 0.67420(6) 0.0204(5) Uani 1 1 d . U . . .
C15 C 0.8828(4) 0.5664(4) 0.58886(11) 0.0244(8) Uani 1 1 d . U . . .
H15A H 0.8989 0.5962 0.6149 0.029 Uiso 1 1 calc R . . . .
H15B H 0.9684 0.5942 0.5734 0.029 Uiso 1 1 calc R . . . .
O3 O 0.3063(2) 0.7762(2) 0.62421(6) 0.0164(5) Uani 1 1 d . U . . .
C6 C 0.2001(3) 0.7761(3) 0.65434(9) 0.0182(7) Uani 1 1 d . U . . .
H6A H 0.1077 0.7324 0.6464 0.022 Uiso 1 1 calc R . . . .
H6B H 0.1757 0.8656 0.6617 0.022 Uiso 1 1 calc R . . . .
C7 C 0.2635(3) 0.8362(3) 0.59146(9) 0.0153(7) Uani 1 1 d . U . . .
C12 C 0.3733(4) 0.8420(3) 0.56357(9) 0.0165(7) Uani 1 1 d . U . . .
C11 C 0.3432(4) 0.8987(3) 0.52939(10) 0.0193(7) Uani 1 1 d . U . . .
H11 H 0.4175 0.9029 0.5105 0.023 Uiso 1 1 calc R . . . .
C8 C 0.1260(4) 0.8891(3) 0.58485(10) 0.0195(7) Uani 1 1 d . U . . .
H8 H 0.0521 0.8871 0.6038 0.023 Uiso 1 1 calc R . . . .
C10 C 0.2025(4) 0.9497(3) 0.52285(10) 0.0230(8) Uani 1 1 d . U . . .
H10 H 0.1805 0.9878 0.4993 0.028 Uiso 1 1 calc R . . . .
C9 C 0.0957(4) 0.9455(3) 0.55016(10) 0.0235(8) Uani 1 1 d . U . . .
H9 H 0.0005 0.9811 0.5455 0.028 Uiso 1 1 calc R . . . .
C13 C 0.6252(3) 0.7980(3) 0.54639(9) 0.0185(7) Uani 1 1 d . U . . .
H13A H 0.6359 0.8886 0.5382 0.022 Uiso 1 1 calc R . . . .
H13B H 0.6033 0.7443 0.5241 0.022 Uiso 1 1 calc R . . . .
C16 C 0.8687(4) 0.4236(3) 0.58793(11) 0.0298(9) Uani 1 1 d . U . . .
H16A H 0.8490 0.3949 0.5619 0.036 Uiso 1 1 calc R . . . .
H16B H 0.9627 0.3837 0.5963 0.036 Uiso 1 1 calc R . . . .
Si1 Si 0.54972(10) 0.20945(9) 0.66803(3) 0.0203(2) Uani 1 1 d . U . . .
C4 C 0.3095(4) 0.4850(3) 0.70379(9) 0.0232(8) Uani 1 1 d . U . . .
H4A H 0.2240 0.4909 0.7211 0.028 Uiso 1 1 calc R . . . .
H4B H 0.4015 0.5011 0.7182 0.028 Uiso 1 1 calc R . . . .
C14 C 0.7642(4) 0.7533(3) 0.56471(10) 0.0199(8) Uani 1 1 d . U . . .
H14A H 0.8491 0.7648 0.5474 0.024 Uiso 1 1 calc R . . . .
H14B H 0.7833 0.8046 0.5876 0.024 Uiso 1 1 calc R . . . .
C2 C 0.4317(4) 0.0660(4) 0.65925(12) 0.0377(10) Uani 1 1 d . U . . .
H2A H 0.3835 0.0744 0.6347 0.057 Uiso 1 1 calc GR . . . .
H2B H 0.3559 0.0597 0.6789 0.057 Uiso 1 1 calc GR . . . .
H2C H 0.4933 -0.0117 0.6595 0.057 Uiso 1 1 calc GR . . . .
C17 C 0.7101(5) 0.1256(4) 0.58240(12) 0.0445(11) Uani 1 1 d . U . . .
H17A H 0.6196 0.1546 0.5697 0.067 Uiso 1 1 calc GR . . . .
H17B H 0.6987 0.0354 0.5900 0.067 Uiso 1 1 calc GR . . . .
H17C H 0.7945 0.1336 0.5653 0.067 Uiso 1 1 calc GR . . . .
C1 C 0.6262(5) 0.2055(4) 0.71628(10) 0.0400(11) Uani 1 1 d . U . . .
H1A H 0.6876 0.1283 0.7194 0.060 Uiso 1 1 calc GR . . . .
H1B H 0.5446 0.2035 0.7344 0.060 Uiso 1 1 calc GR . . . .
H1C H 0.6868 0.2825 0.7205 0.060 Uiso 1 1 calc GR . . . .
C18 C 0.9219(4) 0.1788(4) 0.64688(13) 0.0442(11) Uani 1 1 d . U . . .
H18A H 0.9121 0.0924 0.6577 0.066 Uiso 1 1 calc GR . . . .
H18B H 0.9467 0.2405 0.6667 0.066 Uiso 1 1 calc GR . . . .
H18C H 1.0007 0.1786 0.6280 0.066 Uiso 1 1 calc GR . . . .
O1 O 0.4472(2) 0.3433(2) 0.66287(6) 0.0197(5) Uani 1 1 d . U . . .
C3 C 0.3147(4) 0.3550(4) 0.68585(10) 0.0256(8) Uani 1 1 d . U . . .
H3A H 0.3151 0.2875 0.7055 0.031 Uiso 1 1 calc R . . . .
H3B H 0.2255 0.3424 0.6701 0.031 Uiso 1 1 calc R . . . .
C20 C 0.2649(9) 0.2900(9) 0.5411(2) 0.0289(17) Uani 0.787(6) 1 d D U P A 1
F4 F 0.3144(11) 0.2562(8) 0.5072(2) 0.048(2) Uani 0.787(6) 1 d D U P A 1
F5 F 0.1268(8) 0.2474(7) 0.5449(2) 0.051(2) Uani 0.787(6) 1 d D U P A 1
F6 F 0.3477(7) 0.2308(8) 0.5664(2) 0.057(2) Uani 0.787(6) 1 d D U P A 1
S2 S 0.2718(3) 0.4643(3) 0.54728(8) 0.0192(5) Uani 0.787(6) 1 d D U P A 1
O10 O 0.4270(5) 0.4958(5) 0.54148(11) 0.0315(11) Uani 0.787(6) 1 d D U P A 1
O11 O 0.1684(5) 0.5121(3) 0.52026(10) 0.0399(11) Uani 0.787(6) 1 d D U P A 1
O12 O 0.2289(7) 0.4805(6) 0.58650(13) 0.0216(12) Uani 0.787(6) 1 d D U P A 1
C22 C 0.261(3) 0.284(3) 0.5391(7) 0.025(5) Uani 0.213(6) 1 d D U P A -1
F10 F 0.294(2) 0.229(3) 0.5705(7) 0.041(5) Uani 0.213(6) 1 d D U P A -1
F11 F 0.330(4) 0.225(3) 0.5123(9) 0.034(5) Uani 0.213(6) 1 d D U P A -1
F12 F 0.119(2) 0.276(3) 0.5336(7) 0.035(5) Uani 0.213(6) 1 d D U P A -1
S4 S 0.3191(10) 0.4536(11) 0.5413(3) 0.0189(18) Uani 0.213(6) 1 d D U P A -1
O16 O 0.242(2) 0.499(2) 0.5753(5) 0.015(4) Uani 0.213(6) 1 d D U P A -1
O17 O 0.4765(15) 0.4448(14) 0.5469(4) 0.020(3) Uani 0.213(6) 1 d D U P A -1
O18 O 0.2683(19) 0.5059(13) 0.5068(4) 0.0399(11) Uani 0.213(6) 1 d D U P A -1
C21 C 0.840(3) 0.620(2) 0.7210(7) 0.037(5) Uani 0.213(6) 1 d D U P A -1
F7 F 0.912(3) 0.669(3) 0.7475(8) 0.061(6) Uani 0.213(6) 1 d D U P A -1
F8 F 0.933(3) 0.576(3) 0.6980(10) 0.032(5) Uani 0.213(6) 1 d D U P A -1
F9 F 0.737(3) 0.549(2) 0.7314(7) 0.047(5) Uani 0.213(6) 1 d D U P A -1
S3 S 0.7521(17) 0.7470(15) 0.6948(4) 0.0201(5) Uani 0.213(6) 1 d D U P A -1
O13 O 0.650(4) 0.818(4) 0.7202(12) 0.027(6) Uani 0.213(6) 1 d D U P A -1
O14 O 0.872(3) 0.833(3) 0.6804(6) 0.026(4) Uani 0.213(6) 1 d D U P A -1
O15 O 0.667(3) 0.694(3) 0.6626(7) 0.021(4) Uani 0.213(6) 1 d D U P A -1
C19 C 0.8398(8) 0.6548(7) 0.7193(2) 0.0363(17) Uani 0.787(6) 1 d D U P A 1
F1 F 0.9353(7) 0.7155(7) 0.74287(18) 0.0578(18) Uani 0.787(6) 1 d D U P A 1
F2 F 0.9184(10) 0.5655(10) 0.6993(3) 0.065(3) Uani 0.787(6) 1 d D U P A 1
F3 F 0.7499(9) 0.5847(7) 0.74224(18) 0.0536(17) Uani 0.787(6) 1 d D U P A 1
S1 S 0.7387(4) 0.7674(4) 0.69022(11) 0.0201(5) Uani 0.787(6) 1 d D U P A 1
O7 O 0.6630(13) 0.8451(10) 0.7168(4) 0.038(2) Uani 0.787(6) 1 d D U P A 1
O8 O 0.8512(8) 0.8266(9) 0.66823(17) 0.0393(17) Uani 0.787(6) 1 d D U P A 1
O9 O 0.6450(10) 0.6766(10) 0.6703(2) 0.038(2) Uani 0.787(6) 1 d D U P A 1

loop_
_atom_site_aniso_label
_atom_site_aniso_U_11
_atom_site_aniso_U_22
_atom_site_aniso_U_33
_atom_site_aniso_U_23
_atom_site_aniso_U_13
_atom_site_aniso_U_12
Ba1 0.01374(8) 0.01487(9) 0.01147(8) 0.00026(7) 0.00127(11) -0.00055(11)
Si2 0.0239(5) 0.0180(5) 0.0233(6) 0.0004(4) 0.0003(4) 0.0041(4)
C5 0.0193(18) 0.024(2) 0.0151(18) -0.0041(15) 0.0040(14) -0.0006(16)
O4 0.0169(10) 0.0198(10) 0.0131(10) 0.0038(8) 0.0041(12) 0.0019(13)
O6 0.0200(11) 0.0189(12) 0.0243(13) 0.0028(10) 0.0071(11) 0.0028(10)
O5 0.0143(11) 0.0179(12) 0.0215(13) 0.0027(10) 0.0013(9) -0.0019(10)
O2 0.0273(13) 0.0204(13) 0.0134(12) 0.0029(10) 0.0055(10) 0.0025(10)
C15 0.0143(16) 0.027(2) 0.032(2) 0.0069(17) 0.0029(14) -0.0008(15)
O3 0.0138(10) 0.0210(12) 0.0144(12) 0.0013(9) 0.0038(9) 0.0019(9)
C6 0.0167(16) 0.0199(18) 0.0178(18) -0.0030(14) 0.0060(14) 0.0003(14)
C7 0.0180(15) 0.0144(16) 0.0136(16) -0.0009(13) -0.0023(13) -0.0027(13)
C12 0.0193(16) 0.0125(17) 0.0178(18) -0.0021(14) -0.0021(13) 0.0009(14)
C11 0.0268(18) 0.0143(17) 0.0170(18) -0.0010(14) -0.0007(14) -0.0020(14)
C8 0.0184(16) 0.0186(18) 0.0214(19) -0.0011(15) -0.0002(14) -0.0018(14)
C10 0.0327(19) 0.0147(17) 0.0216(18) 0.0012(16) -0.0107(15) -0.0012(16)
C9 0.0226(17) 0.0170(18) 0.031(2) 0.0013(17) -0.0097(15) 0.0007(16)
C13 0.0204(17) 0.0193(19) 0.0158(18) 0.0016(15) 0.0082(14) 0.0016(14)
C16 0.0248(19) 0.027(2) 0.038(2) 0.0095(17) 0.0130(17) 0.0053(16)
Si1 0.0264(5) 0.0168(5) 0.0177(5) 0.0025(4) -0.0017(4) -0.0026(4)
C4 0.030(2) 0.027(2) 0.0130(18) 0.0033(14) 0.0068(15) 0.0022(15)
C14 0.0204(17) 0.0156(17) 0.0237(19) 0.0004(14) 0.0062(15) -0.0029(14)
C2 0.040(2) 0.023(2) 0.050(3) -0.003(2) 0.005(2) -0.0077(18)
C17 0.062(3) 0.031(2) 0.040(3) -0.014(2) 0.009(2) 0.000(2)
C1 0.045(2) 0.055(3) 0.020(2) 0.011(2) -0.0047(18) 0.002(2)
C18 0.030(2) 0.047(3) 0.055(3) 0.021(2) -0.001(2) 0.009(2)
O1 0.0234(11) 0.0197(12) 0.0160(12) 0.0025(10) 0.0059(9) -0.0004(10)
C3 0.0287(19) 0.024(2) 0.025(2) 0.0079(16) 0.0101(16) -0.0032(16)
C20 0.032(3) 0.028(3) 0.027(3) -0.003(2) 0.002(2) 0.002(3)
F4 0.063(4) 0.047(5) 0.033(3) -0.020(3) 0.012(3) -0.003(3)
F5 0.044(3) 0.027(3) 0.082(5) -0.012(3) 0.016(3) -0.012(2)
F6 0.071(4) 0.043(3) 0.056(3) 0.007(2) -0.015(3) 0.030(3)
S2 0.0213(11) 0.0215(10) 0.0148(10) 0.0025(7) -0.0030(8) -0.0036(9)
O10 0.028(2) 0.052(3) 0.015(2) -0.0046(19) 0.0056(17) -0.019(2)
O11 0.055(3) 0.0353(19) 0.030(2) 0.0072(16) -0.0211(19) 0.0014(19)
O12 0.020(2) 0.031(3) 0.014(2) -0.002(2) 0.0015(19) -0.0023(17)
C22 0.023(8) 0.018(7) 0.033(9) 0.000(6) -0.005(6) -0.005(6)
F10 0.062(12) 0.020(8) 0.040(8) 0.009(6) -0.008(7) -0.008(8)
F11 0.036(8) 0.024(9) 0.041(9) -0.003(7) 0.002(6) -0.007(7)
F12 0.018(6) 0.038(12) 0.048(11) -0.012(8) -0.009(5) -0.013(5)
S4 0.027(5) 0.021(3) 0.009(3) 0.000(2) -0.004(3) 0.001(4)
O16 0.018(6) 0.020(7) 0.006(6) 0.001(5) -0.003(5) -0.004(5)
O17 0.020(6) 0.027(7) 0.014(5) -0.003(5) 0.000(4) 0.001(5)
O18 0.055(3) 0.0353(19) 0.030(2) 0.0072(16) -0.0211(19) 0.0014(19)
C21 0.031(8) 0.039(8) 0.041(9) 0.015(6) -0.009(6) 0.006(6)
F7 0.065(11) 0.069(12) 0.049(9) 0.012(8) -0.025(8) -0.008(8)
F8 0.015(6) 0.032(9) 0.047(10) 0.011(7) -0.012(6) 0.000(6)
F9 0.046(7) 0.043(10) 0.051(13) 0.016(8) 0.007(8) -0.001(7)
S3 0.0170(9) 0.0267(14) 0.0167(11) -0.0047(8) -0.0020(7) 0.0018(8)
O13 0.026(9) 0.039(13) 0.015(9) -0.007(8) 0.009(7) -0.001(8)
O14 0.023(7) 0.042(8) 0.014(10) 0.000(8) -0.004(7) -0.006(6)
O15 0.021(7) 0.028(8) 0.014(7) -0.005(6) -0.002(5) -0.003(6)
C19 0.027(3) 0.054(4) 0.028(3) -0.001(3) 0.005(2) 0.014(3)
F1 0.034(2) 0.103(5) 0.037(3) -0.010(3) -0.0165(18) 0.003(3)
F2 0.054(4) 0.083(5) 0.057(4) -0.006(4) 0.012(3) 0.039(4)
F3 0.056(3) 0.066(4) 0.039(3) 0.013(3) 0.014(3) 0.013(3)
S1 0.0170(9) 0.0267(14) 0.0167(11) -0.0047(8) -0.0020(7) 0.0018(8)
O7 0.046(4) 0.037(4) 0.029(4) -0.013(3) 0.010(3) 0.006(3)
O8 0.029(3) 0.058(3) 0.031(4) 0.006(3) 0.006(3) -0.008(2)
O9 0.031(3) 0.048(4) 0.034(4) -0.014(3) -0.010(3) -0.005(2)

loop_
_atom_type_symbol
_atom_type_description
_atom_type_scat_dispersion_real
_atom_type_scat_dispersion_imag
_atom_type_scat_source
C C 0.0033 0.0016 'International Tables Vol C Tables 4.2.6.8 and 6.1.1.4'
H H 0.0000 0.0000 'International Tables Vol C Tables 4.2.6.8 and 6.1.1.4'
Ba Ba -0.3244 2.2819 'International Tables Vol C Tables 4.2.6.8 and 6.1.1.4'
F F 0.0171 0.0103 'International Tables Vol C Tables 4.2.6.8 and 6.1.1.4'
O O 0.0106 0.0060 'International Tables Vol C Tables 4.2.6.8 and 6.1.1.4'
S S 0.1246 0.1234 'International Tables Vol C Tables 4.2.6.8 and 6.1.1.4'
Si Si 0.0817 0.0704 'International Tables Vol C Tables 4.2.6.8 and 6.1.1.4'

loop_
_geom_angle_atom_site_label_1
_geom_angle_atom_site_label_2
_geom_angle_atom_site_label_3
_geom_angle
O4 Ba1 O6 119.09(7)
O4 Ba1 O3 52.86(6)
O6 Ba1 O3 166.30(6)
O5 Ba1 O4 59.32(7)
O5 Ba1 O6 59.86(6)
O5 Ba1 O2 157.03(7)
O5 Ba1 O3 110.37(6)
O5 Ba1 O1 130.64(6)
O5 Ba1 O10 74.27(10)
O5 Ba1 O12 124.48(10)
O5 Ba1 O16 115.6(3)
O2 Ba1 O4 110.07(7)
O2 Ba1 O6 127.52(7)
O2 Ba1 O3 57.47(6)
O2 Ba1 O1 60.62(6)
O2 Ba1 O10 123.91(10)
O2 Ba1 O12 73.53(11)
O2 Ba1 O16 81.2(4)
O1 Ba1 O4 170.03(7)
O1 Ba1 O6 70.88(6)
O1 Ba1 O3 117.45(6)
O1 Ba1 O10 110.14(11)
O1 Ba1 O16 90.0(4)
O10 Ba1 O4 71.30(11)
O10 Ba1 O6 89.75(11)
O10 Ba1 O3 96.82(11)
O12 Ba1 O4 92.51(13)
O12 Ba1 O6 119.20(13)
O12 Ba1 O3 73.91(13)
O12 Ba1 O1 81.56(12)
O12 Ba1 O10 50.71(12)
O12 Ba1 O16 9.3(4)
O16 Ba1 O4 84.8(4)
O16 Ba1 O6 119.0(4)
O16 Ba1 O3 73.2(4)
O16 Ba1 O10 42.7(3)
O17 Ba1 O4 82.4(3)
O17 Ba1 O6 75.7(3)
O17 Ba1 O5 71.0(3)
O17 Ba1 O2 130.3(3)
O17 Ba1 O3 111.5(3)
O17 Ba1 O1 100.9(3)
O17 Ba1 O10 14.7(2)
O17 Ba1 O12 57.6(3)
O17 Ba1 O16 51.3(5)
O15 Ba1 O4 82.4(7)
O15 Ba1 O6 86.1(8)
O15 Ba1 O5 75.6(6)
O15 Ba1 O2 83.0(6)
O15 Ba1 O3 81.8(8)
O15 Ba1 O1 99.2(7)
O15 Ba1 O10 147.2(6)
O15 Ba1 O12 152.7(8)
O15 Ba1 O16 154.8(9)
O15 Ba1 O17 146.6(7)
O9 Ba1 O4 88.9(2)
O9 Ba1 O6 87.4(3)
O9 Ba1 O5 83.36(18)
O9 Ba1 O2 75.80(19)
O9 Ba1 O3 81.6(3)
O9 Ba1 O1 91.8(2)
O9 Ba1 O10 155.54(19)
O9 Ba1 O12 147.8(2)
O9 Ba1 O16 152.4(5)
O9 Ba1 O17 153.9(4)
O9 Ba1 O15 8.4(7)
O6 Si2 Si1 105.50(9)
O6 Si2 C17 109.83(17)
O6 Si2 C18 110.03(17)
C17 Si2 Si1 112.03(15)
C17 Si2 C18 109.5(2)
C18 Si2 Si1 109.88(14)
H5A C5 H5B 108.6
O2 C5 H5A 110.3
O2 C5 H5B 110.3
O2 C5 C6 107.0(3)
C6 C5 H5A 110.3
C6 C5 H5B 110.3
C12 O4 Ba1 118.17(19)
C12 O4 C13 116.1(2)
C13 O4 Ba1 116.10(18)
Si2 O6 Ba1 124.71(11)
C16 O6 Ba1 115.31(18)
C16 O6 Si2 117.4(2)
C15 O5 Ba1 112.83(18)
C14 O5 Ba1 116.21(18)
C14 O5 C15 112.4(3)
C5 O2 Ba1 114.00(18)
C5 O2 C4 114.6(2)
C4 O2 Ba1 115.53(18)
O5 C15 H15A 110.1
O5 C15 H15B 110.1
O5 C15 C16 107.9(3)
H15A C15 H15B 108.4
C16 C15 H15A 110.1
C16 C15 H15B 110.1
C6 O3 Ba1 118.26(18)
C7 O3 Ba1 116.55(17)
C7 O3 C6 116.5(2)
C5 C6 H6A 110.3
C5 C6 H6B 110.3
O3 C6 C5 107.1(3)
O3 C6 H6A 110.3
O3 C6 H6B 110.3
H6A C6 H6B 108.6
O3 C7 C12 114.9(3)
C8 C7 O3 125.3(3)
C8 C7 C12 119.8(3)
O4 C12 C7 114.6(3)
O4 C12 C11 125.1(3)
C11 C12 C7 120.3(3)
C12 C11 H11 120.4
C12 C11 C10 119.2(3)
C10 C11 H11 120.4
C7 C8 H8 120.1
C7 C8 C9 119.7(3)
C9 C8 H8 120.1
C11 C10 H10 119.7
C9 C10 C11 120.6(3)
C9 C10 H10 119.7
C8 C9 H9 119.8
C10 C9 C8 120.4(3)
C10 C9 H9 119.8
O4 C13 H13A 110.2
O4 C13 H13B 110.2
O4 C13 C14 107.7(3)
H13A C13 H13B 108.5
C14 C13 H13A 110.2
C14 C13 H13B 110.2
O6 C16 C15 110.1(3)
O6 C16 H16A 109.6
O6 C16 H16B 109.6
C15 C16 H16A 109.6
C15 C16 H16B 109.6
H16A C16 H16B 108.2
C2 Si1 Si2 112.10(14)
C1 Si1 Si2 109.89(14)
C1 Si1 C2 110.6(2)
O1 Si1 Si2 105.93(9)
O1 Si1 C2 109.21(15)
O1 Si1 C1 108.97(17)
O2 C4 H4A 110.4
O2 C4 H4B 110.4
O2 C4 C3 106.8(3)
H4A C4 H4B 108.6
C3 C4 H4A 110.4
C3 C4 H4B 110.4
O5 C14 C13 108.8(3)
O5 C14 H14A 109.9
O5 C14 H14B 109.9
C13 C14 H14A 109.9
C13 C14 H14B 109.9
H14A C14 H14B 108.3
Si1 C2 H2A 109.5
Si1 C2 H2B 109.5
Si1 C2 H2C 109.5
H2A C2 H2B 109.5
H2A C2 H2C 109.5
H2B C2 H2C 109.5
Si2 C17 H17A 109.5
Si2 C17 H17B 109.5
Si2 C17 H17C 109.5
H17A C17 H17B 109.5
H17A C17 H17C 109.5
H17B C17 H17C 109.5
Si1 C1 H1A 109.5
Si1 C1 H1B 109.5
Si1 C1 H1C 109.5
H1A C1 H1B 109.5
H1A C1 H1C 109.5
H1B C1 H1C 109.5
Si2 C18 H18A 109.5
Si2 C18 H18B 109.5
Si2 C18 H18C 109.5
H18A C18 H18B 109.5
H18A C18 H18C 109.5
H18B C18 H18C 109.5
Si1 O1 Ba1 128.37(11)
C3 O1 Ba1 114.21(18)
C3 O1 Si1 117.4(2)
C4 C3 H3A 109.7
C4 C3 H3B 109.7
O1 C3 C4 110.0(3)
O1 C3 H3A 109.7
O1 C3 H3B 109.7
H3A C3 H3B 108.2
F4 C20 S2 111.0(7)
F4 C20 F11 16.9(15)
F4 C20 F12 96.6(15)
F4 C20 S4 99.5(7)
F5 C20 F4 108.5(8)
F5 C20 S2 110.5(6)
F5 C20 F11 108.7(18)
F5 C20 F12 21.7(11)
F5 C20 S4 125.3(7)
F6 C20 F4 107.9(7)
F6 C20 F5 107.8(7)
F6 C20 S2 111.1(7)
F6 C20 F11 92.3(15)
F6 C20 F12 129.4(12)
F6 C20 S4 106.7(7)
F10 C20 F4 123.6(15)
F10 C20 F5 86.6(12)
F10 C20 F6 22.6(11)
F10 C20 S2 113.4(15)
F10 C20 F11 106.8(18)
F10 C20 F12 108.2(16)
F10 C20 S4 115.3(15)
F11 C20 S2 124.4(15)
F11 C20 S4 110.9(16)
F12 C20 S2 99.6(14)
F12 C20 F11 103(2)
F12 C20 S4 112.1(13)
S4 C20 S2 15.5(3)
C22 F4 C20 3.2(15)
C20 F5 F10 45.0(9)
C22 F5 C20 3.9(15)
C22 F5 F10 46.8(12)
F12 F5 C20 81(3)
F12 F5 C22 80(3)
F12 F5 F10 126(3)
C20 F6 C22 3.7(15)
F10 F6 C20 71(3)
F10 F6 C22 71(3)
C20 S2 C22 2.1(9)
C20 S2 O17 85.7(5)
O10 S2 C20 103.8(3)
O10 S2 O12 111.5(3)
O10 S2 C22 104.4(8)
O10 S2 O17 20.8(5)
O10 S2 O18 79.6(6)
O11 S2 C20 103.9(3)
O11 S2 O10 117.1(3)
O11 S2 O12 115.6(3)
O11 S2 C22 101.8(8)
O11 S2 O17 132.9(5)
O11 S2 O18 40.6(6)
O12 S2 C20 102.8(4)
O12 S2 C22 104.3(9)
O12 S2 O17 106.4(5)
O12 S2 O18 151.5(6)
O16 S2 C20 115.3(12)
O16 S2 O10 107.0(12)
O16 S2 O11 109.9(12)
O16 S2 O12 12.6(13)
O16 S2 C22 116.9(13)
O16 S2 O17 106.7(12)
O16 S2 O18 140.7(13)
O17 S2 C22 86.7(8)
O18 S2 C20 99.6(6)
O18 S2 C22 97.7(9)
O18 S2 O17 92.6(7)
S2 O10 Ba1 98.2(2)
S4 O10 Ba1 108.1(6)
S4 O10 S2 13.9(6)
O17 O10 Ba1 76.1(13)
O17 O10 S2 113.2(14)
O17 O10 S4 105.4(15)
S2 O11 S4 15.9(3)
O18 O11 S2 73.7(7)
O18 O11 S4 58.0(7)
S2 O12 Ba1 99.6(3)
S2 O12 S4 11.4(3)
S4 O12 Ba1 89.4(4)
F4 C22 F5 116(2)
F4 C22 F6 109.1(19)
F4 C22 S2 110.2(18)
F4 C22 F10 126(2)
F4 C22 F11 17.7(16)
F4 C22 F12 103(2)
F4 C22 S4 98.7(17)
F5 C22 F6 107.6(19)
F5 C22 S2 108.6(17)
F5 C22 F10 86.7(19)
F5 C22 F11 116(3)
F5 C22 F12 22.5(12)
F5 C22 S4 123.2(18)
F6 C22 S2 105.3(16)
F6 C22 S4 101.3(16)
F10 C22 F6 21.8(12)
F10 C22 S2 107(2)
F10 C22 F11 108(2)
F10 C22 F12 109(2)
F10 C22 S4 109(2)
F11 C22 F6 93(2)
F11 C22 S2 124(2)
F11 C22 S4 110(2)
F12 C22 F6 130(2)
F12 C22 S2 98.2(19)
F12 C22 F11 109(3)
F12 C22 S4 111(2)
S4 C22 S2 15.0(3)
C20 F10 F5 48.5(10)
C20 F10 C22 4.0(16)
F6 F10 C20 86(3)
F6 F10 F5 131(4)
F6 F10 C22 87(4)
C22 F10 F5 46.5(13)
C22 F11 C20 3.2(14)
F5 F12 C20 77(3)
F5 F12 C22 78(3)
C22 F12 C20 3.6(15)
C20 S4 O12 91.6(5)
C20 S4 C22 2.3(10)
O10 S4 C20 130.2(8)
O10 S4 O11 126.6(9)
O10 S4 O12 109.8(8)
O10 S4 C22 130.8(10)
O10 S4 O16 107.2(12)
O10 S4 O17 28.8(6)
O10 S4 O18 98.1(9)
O11 S4 C20 97.0(6)
O11 S4 O12 88.8(5)
O11 S4 C22 95.5(9)
O12 S4 C22 93.3(9)
O16 S4 C20 100.4(10)
O16 S4 O11 82.5(9)
O16 S4 O12 10.3(9)
O16 S4 C22 101.9(12)
O17 S4 C20 102.3(8)
O17 S4 O11 153.0(9)
O17 S4 O12 109.2(8)
O17 S4 C22 103.1(10)
O17 S4 O16 111.9(11)
O18 S4 C20 105.9(9)
O18 S4 O11 37.6(7)
O18 S4 O12 124.2(8)
O18 S4 C22 103.7(10)
O18 S4 O16 115.9(11)
O18 S4 O17 117.5(10)
S2 O16 Ba1 109.9(13)
S2 O16 S4 14.0(6)
S4 O16 Ba1 96.0(11)
S2 O17 Ba1 91.6(5)
O10 O17 Ba1 89.2(13)
O10 O17 S2 45.9(11)
O10 O17 S4 45.8(11)
S4 O17 Ba1 100.3(7)
S4 O17 S2 8.7(5)
O11 O18 S2 65.7(8)
O11 O18 S4 84.4(10)
S4 O18 S2 18.9(4)
F7 C21 F8 107(2)
F7 C21 S3 109(2)
F7 C21 F1 20.0(13)
F7 C21 S1 108.9(19)
F8 C21 S3 103(2)
F8 C21 F1 101(2)
F8 C21 S1 102(2)
F9 C21 F7 114(2)
F9 C21 F8 119(2)
F9 C21 S3 105(2)
F9 C21 F1 131(2)
F9 C21 S1 105(2)
S3 C21 S1 0.4(7)
F1 C21 S3 92.1(13)
F1 C21 S1 92.2(12)
F2 C21 F7 112(2)
F2 C21 F8 7.7(18)
F2 C21 F9 111(2)
F2 C21 S3 105.8(18)
F2 C21 F1 108.1(18)
F2 C21 S1 105.4(17)
F3 C21 F7 90(2)
F3 C21 F8 140(3)
F3 C21 F9 26.0(12)
F3 C21 S3 104.8(18)
F3 C21 F1 105(2)
F3 C21 F2 133(2)
F3 C21 S1 105.1(17)
C21 F7 F3 43.2(13)
C19 F7 C21 17.0(14)
C19 F7 F3 52.2(11)
F1 F7 C21 109(4)
F1 F7 C19 94(4)
F1 F7 F3 138(4)
C21 F8 C19 14.6(13)
C21 F9 C19 11.1(14)
F3 F9 C21 70(3)
F3 F9 C19 65(3)
O13 S3 C21 109(2)
O13 S3 O14 111(2)
O13 S3 O15 110(2)
O13 S3 C19 106(2)
O13 S3 O7 12(2)
O13 S3 O8 118(2)
O13 S3 O9 102(2)
O14 S3 C21 107.0(15)
O14 S3 C19 101.2(14)
O14 S3 O7 99.4(17)
O14 S3 O8 18.0(8)
O14 S3 O9 124.0(13)
O15 S3 C21 110.8(18)
O15 S3 O14 109.2(15)
O15 S3 C19 118.5(18)
O15 S3 O7 112.3(18)
O15 S3 O8 91.3(13)
O15 S3 O9 14.8(13)
C19 S3 C21 8.1(10)
C19 S3 O8 112.9(11)
O7 S3 C21 117.2(14)
O7 S3 C19 113.6(12)
O7 S3 O8 105.4(11)
O8 S3 C21 117.0(12)
O9 S3 C21 103.3(12)
O9 S3 C19 111.4(12)
O9 S3 O7 106.8(12)
O9 S3 O8 106.1(10)
S1 O13 S3 11.4(6)
S1 O14 S3 11.2(6)
S3 O15 Ba1 166.6(19)
S1 O15 Ba1 172.2(19)
S1 O15 S3 11.1(6)
F7 C19 F8 101(2)
F7 C19 F9 100.7(16)
F7 C19 S3 133.1(17)
F7 C19 F1 24.0(12)
F7 C19 F2 103.8(18)
F7 C19 F3 83.5(13)
F7 C19 S1 132.1(15)
F8 C19 F9 95.8(16)
F8 C19 S3 111.7(16)
F8 C19 S1 111.7(15)
F9 C19 S3 107.6(15)
F9 C19 S1 108.9(13)
S3 C19 S1 1.3(8)
F1 C19 F8 103.0(13)
F1 C19 F9 123.8(11)
F1 C19 S3 113.2(9)
F1 C19 F2 108.0(7)
F1 C19 F3 104.8(6)
F1 C19 S1 112.0(5)
F2 C19 F8 7.3(16)
F2 C19 F9 88.6(12)
F2 C19 S3 113.3(10)
F2 C19 S1 113.5(6)
F3 C19 F8 111.8(14)
F3 C19 F9 21.4(9)
F3 C19 S3 111.9(9)
F3 C19 F2 105.1(7)
F3 C19 S1 112.9(5)
F7 F1 C21 51(3)
F7 F1 C19 62(3)
C19 F1 C21 13.0(11)
C21 F2 C19 14.4(13)
C21 F3 F7 47.0(13)
C21 F3 C19 14.3(14)
F9 F3 C21 84(3)
F9 F3 F7 127(4)
F9 F3 C19 94(3)
C19 F3 F7 44.4(10)
O13 S1 C21 97.0(19)
O13 S1 C19 95(2)
O13 S1 O9 106.2(19)
O14 S1 C21 96.0(13)
O14 S1 O13 119(2)
O14 S1 C19 91.2(12)
O14 S1 O9 132.8(11)
O15 S1 C21 99.8(16)
O15 S1 O13 118(2)
O15 S1 O14 118.3(15)
O15 S1 C19 106.3(16)
O15 S1 O7 124.0(16)
O15 S1 O8 100.1(12)
O15 S1 O9 15.3(13)
C19 S1 C21 6.8(8)
O7 S1 C21 106.0(10)
O7 S1 O13 13(2)
O7 S1 O14 107.5(15)
O7 S1 C19 103.0(6)
O7 S1 O8 117.8(6)
O7 S1 O9 114.6(6)
O8 S1 C21 107.0(8)
O8 S1 O13 130.5(18)
O8 S1 O14 19.3(9)
O8 S1 C19 103.7(4)
O8 S1 O9 115.2(4)
O9 S1 C21 92.1(9)
O9 S1 C19 98.9(5)
S1 O7 S3 10.8(6)
S1 O8 S3 10.3(6)
S3 O9 Ba1 167.9(9)
S1 O9 Ba1 162.3(5)
S1 O9 S3 11.3(6)

loop_
_geom_bond_atom_site_label_1
_geom_bond_atom_site_label_2
_geom_bond_distance
Ba1 O4 2.8496(18)
Ba1 O6 2.866(2)
Ba1 O5 2.775(2)
Ba1 O2 2.782(2)
Ba1 O3 2.899(2)
Ba1 O1 2.796(2)
Ba1 O10 2.828(4)
Ba1 O12 2.791(6)
Ba1 O16 2.82(2)
Ba1 O17 2.746(14)
Ba1 O15 2.64(3)
Ba1 O9 2.630(7)
Si2 O6 1.675(2)
Si2 Si1 2.3393(13)
Si2 C17 1.854(4)
Si2 C18 1.867(4)
C5 H5A 0.9900
C5 H5B 0.9900
C5 O2 1.427(4)
C5 C6 1.493(5)
O4 C12 1.378(4)
O4 C13 1.445(4)
O6 C16 1.455(4)
O5 C15 1.430(4)
O5 C14 1.429(4)
O2 C4 1.427(4)
C15 H15A 0.9900
C15 H15B 0.9900
C15 C16 1.488(5)
O3 C6 1.439(4)
O3 C7 1.378(4)
C6 H6A 0.9900
C6 H6B 0.9900
C7 C12 1.404(4)
C7 C8 1.376(4)
C12 C11 1.380(5)
C11 H11 0.9500
C11 C10 1.395(5)
C8 H8 0.9500
C8 C9 1.395(5)
C10 H10 0.9500
C10 C9 1.370(5)
C9 H9 0.9500
C13 H13A 0.9900
C13 H13B 0.9900
C13 C14 1.487(5)
C16 H16A 0.9900
C16 H16B 0.9900
Si1 C2 1.856(4)
Si1 C1 1.854(4)
Si1 O1 1.678(2)
C4 H4A 0.9900
C4 H4B 0.9900
C4 C3 1.494(5)
C14 H14A 0.9900
C14 H14B 0.9900
C2 H2A 0.9800
C2 H2B 0.9800
C2 H2C 0.9800
C17 H17A 0.9800
C17 H17B 0.9800
C17 H17C 0.9800
C1 H1A 0.9800
C1 H1B 0.9800
C1 H1C 0.9800
C18 H18A 0.9800
C18 H18B 0.9800
C18 H18C 0.9800
O1 C3 1.454(4)
C3 H3A 0.9900
C3 H3B 0.9900
C20 F4 1.336(8)
C20 F5 1.328(9)
C20 F6 1.323(8)
C20 S2 1.823(9)
C20 F10 1.25(3)
C20 F11 1.36(3)
C20 F12 1.35(3)
C20 S4 1.766(17)
F4 C22 1.27(3)
F5 C22 1.29(3)
F5 F10 1.77(2)
F5 F12 0.50(3)
F6 C22 1.37(3)
F6 F10 0.51(2)
S2 O10 1.452(4)
S2 O11 1.430(4)
S2 O12 1.460(4)
S2 C22 1.89(3)
S2 O16 1.095(18)
S2 O17 1.857(14)
S2 O18 1.506(13)
O10 S4 1.067(11)
O10 O17 0.718(12)
O11 S4 1.667(10)
O11 O18 1.022(16)
O12 S4 1.825(10)
C22 F10 1.29(2)
C22 F11 1.30(2)
C22 F12 1.30(2)
C22 S4 1.83(3)
S4 O16 1.473(15)
S4 O17 1.436(12)
S4 O18 1.420(14)
C21 F7 1.25(2)
C21 F8 1.26(2)
C21 F9 1.24(2)
C21 S3 1.80(2)
C21 F1 1.52(3)
C21 F2 1.19(3)
C21 F3 1.17(3)
C21 S1 2.09(3)
F7 C19 1.20(3)
F7 F1 0.55(2)
F7 F3 1.71(3)
F8 C19 1.40(3)
F9 C19 1.50(3)
F9 F3 0.55(2)
S3 O13 1.48(3)
S3 O14 1.49(2)
S3 O15 1.49(2)
S3 C19 1.519(16)
S3 O7 1.52(2)
S3 O8 1.542(19)
S3 O9 1.49(2)
O13 S1 1.43(3)
O14 S1 1.43(2)
O15 S1 1.40(3)
C19 F1 1.358(8)
C19 F2 1.368(9)
C19 F3 1.361(8)
C19 S1 1.809(7)
S1 O7 1.420(8)
S1 O8 1.421(6)
S1 O9 1.452(7)

loop_
_geom_torsion_atom_site_label_1
_geom_torsion_atom_site_label_2
_geom_torsion_atom_site_label_3
_geom_torsion_atom_site_label_4
_geom_torsion
Ba1 O4 C12 C7 38.7(3)
Ba1 O4 C12 C11 -140.9(3)
Ba1 O4 C13 C14 -43.7(3)
Ba1 O6 C16 C15 33.7(4)
Ba1 O5 C15 C16 61.6(3)
Ba1 O5 C14 C13 -53.4(3)
Ba1 O2 C4 C3 -51.9(3)
Ba1 O3 C6 C5 33.0(3)
Ba1 O3 C7 C12 -36.8(3)
Ba1 O3 C7 C8 143.5(3)
Ba1 O1 C3 C4 -46.1(3)
Ba1 O10 S4 C20 -96.4(10)
Ba1 O10 S4 O11 117.7(8)
Ba1 O10 S4 O12 13.8(8)
Ba1 O10 S4 C22 -99.3(13)
Ba1 O10 S4 O16 24.3(11)
Ba1 O10 S4 O17 -80.1(14)
Ba1 O10 S4 O18 144.7(7)
Ba1 O10 O17 S2 93.1(7)
Ba1 O10 O17 S4 105.3(8)
Ba1 O12 S4 C20 120.9(4)
Ba1 O12 S4 O10 -13.3(8)
Ba1 O12 S4 O11 -142.0(4)
Ba1 O12 S4 C22 122.5(8)
Ba1 O12 S4 O16 -90(6)
Ba1 O12 S4 O17 17.3(8)
Ba1 O12 S4 O18 -128.6(10)
Si2 O6 C16 C15 -163.6(2)
Si2 Si1 O1 Ba1 -4.41(15)
Si2 Si1 O1 C3 177.6(2)
C5 O2 C4 C3 172.6(3)
O4 C12 C11 C10 179.4(3)
O4 C13 C14 O5 63.2(3)
O5 C15 C16 O6 -63.0(4)
O2 C5 C6 O3 -62.7(3)
O2 C4 C3 O1 64.8(4)
C15 O5 C14 C13 174.5(3)
O3 C7 C12 O4 -0.3(4)
O3 C7 C12 C11 179.4(3)
O3 C7 C8 C9 -178.9(3)
C6 C5 O2 Ba1 65.2(3)
C6 C5 O2 C4 -158.5(3)
C6 O3 C7 C12 175.9(3)
C6 O3 C7 C8 -3.8(5)
C7 O3 C6 C5 179.6(3)
C7 C12 C11 C10 -0.3(5)
C7 C8 C9 C10 -0.7(5)
C12 O4 C13 C14 170.6(3)
C12 C7 C8 C9 1.4(5)
C12 C11 C10 C9 0.9(5)
C11 C10 C9 C8 -0.5(5)
C8 C7 C12 O4 179.4(3)
C8 C7 C12 C11 -0.9(5)
C13 O4 C12 C7 -176.4(3)
C13 O4 C12 C11 4.0(5)
Si1 Si2 O6 Ba1 -24.94(15)
Si1 Si2 O6 C16 174.1(2)
Si1 O1 C3 C4 132.2(2)
C14 O5 C15 C16 -164.6(3)
C2 Si1 O1 Ba1 -125.32(18)
C2 Si1 O1 C3 56.7(3)
C17 Si2 O6 Ba1 95.98(19)
C17 Si2 O6 C16 -65.0(3)
C1 Si1 O1 Ba1 113.77(18)
C1 Si1 O1 C3 -64.3(3)
C18 Si2 O6 Ba1 -143.40(18)
C18 Si2 O6 C16 55.7(3)
C20 F4 C22 F5 170(28)
C20 F4 C22 F6 -68(26)
C20 F4 C22 S2 47(26)
C20 F4 C22 F10 -84(26)
C20 F4 C22 F11 -96(27)
C20 F4 C22 F12 151(28)
C20 F4 C22 S4 37(26)
C20 F5 C22 F4 -172(24)
C20 F5 C22 F6 66(22)
C20 F5 C22 S2 -47(22)
C20 F5 C22 F10 60(22)
C20 F5 C22 F11 169(24)
C20 F5 C22 F12 -113(23)
C20 F5 C22 S4 -51(21)
C20 F5 F10 F6 -27(6)
C20 F5 F10 C22 -5(2)
C20 F5 F12 C22 3.6(16)
C20 F6 C22 F4 126(22)
C20 F6 C22 F5 -108(22)
C20 F6 C22 S2 8(20)
C20 F6 C22 F10 -91(21)
C20 F6 C22 F11 134(22)
C20 F6 C22 F12 -107(22)
C20 F6 C22 S4 23(20)
C20 F6 F10 F5 20(4)
C20 F6 F10 C22 3.9(16)
C20 S2 O10 Ba1 -108.6(3)
C20 S2 O10 S4 28(3)
C20 S2 O10 O17 -30.2(15)
C20 S2 O11 S4 -79.7(18)
C20 S2 O11 O18 -88.7(9)
C20 S2 O12 Ba1 109.2(3)
C20 S2 O12 S4 82(2)
C20 S2 C22 F4 -128(28)
C20 S2 C22 F5 105(27)
C20 S2 C22 F6 -10(25)
C20 S2 C22 F10 13(26)
C20 S2 C22 F11 -115(27)
C20 S2 C22 F12 126(27)
C20 S2 C22 S4 -87(27)
C20 S2 O16 Ba1 100.3(10)
C20 S2 O16 S4 94(3)
C20 S2 O17 Ba1 -122.1(4)
C20 S2 O17 O10 150.6(14)
C20 S2 O17 S4 66(4)
C20 S2 O18 O11 100.2(7)
C20 S2 O18 S4 -70.9(17)
C20 S4 O16 Ba1 114.9(6)
C20 S4 O16 S2 -71(3)
C20 S4 O17 Ba1 -114.0(6)
C20 S4 O17 S2 -106(4)
C20 S4 O17 O10 167.4(15)
C20 S4 O18 S2 88.9(17)
C20 S4 O18 O11 80.8(9)
F4 C20 F5 C22 7(22)
F4 C20 F5 F10 124.4(16)
F4 C20 F5 F12 -59(5)
F4 C20 F6 C22 -50(21)
F4 C20 F6 F10 -138(4)
F4 C20 S2 O10 -58.2(7)
F4 C20 S2 O11 64.7(7)
F4 C20 S2 O12 -174.4(6)
F4 C20 S2 C22 49(27)
F4 C20 S2 O16 -175.0(14)
F4 C20 S2 O17 -68.6(8)
F4 C20 S2 O18 23.4(9)
F4 C20 F10 F5 -110.0(13)
F4 C20 F10 F6 50(5)
F4 C20 F10 C22 -51(20)
F4 C20 F11 C22 -80(28)
F4 C20 F12 F5 125(4)
F4 C20 F12 C22 24(24)
F4 C20 S4 O10 -66.6(12)
F4 C20 S4 O11 86.5(7)
F4 C20 S4 O12 175.5(6)
F4 C20 S4 C22 38(25)
F4 C20 S4 O16 170.1(10)
F4 C20 S4 O17 -74.5(9)
F4 C20 S4 O18 49.1(10)
F4 C22 F10 C20 122(21)
F4 C22 F10 F5 -119(3)
F4 C22 F10 F6 44(5)
F4 C22 F11 C20 100(28)
F4 C22 F12 C20 -154(26)
F4 C22 F12 F5 128(5)
F4 C22 S4 C20 -140(26)
F4 C22 S4 O10 -62.5(19)
F4 C22 S4 O11 88.5(14)
F4 C22 S4 O12 177.6(13)
F4 C22 S4 O16 172.0(15)
F4 C22 S4 O17 -71.9(15)
F4 C22 S4 O18 51.2(16)
F5 C20 F4 C22 -9(26)
F5 C20 F6 C22 67(21)
F5 C20 F6 F10 -21(5)
F5 C20 S2 O10 -178.7(5)
F5 C20 S2 O11 -55.8(6)
F5 C20 S2 O12 65.1(6)
F5 C20 S2 C22 -71(27)
F5 C20 S2 O16 64.6(14)
F5 C20 S2 O17 171.0(7)
F5 C20 S2 O18 -97.1(8)
F5 C20 F10 F6 160(4)
F5 C20 F10 C22 59(20)
F5 C20 F11 C22 13(27)
F5 C20 F12 C22 -101(25)
F5 C20 S4 O10 172.5(9)
F5 C20 S4 O11 -34.4(9)
F5 C20 S4 O12 54.6(9)
F5 C20 S4 C22 -83(25)
F5 C20 S4 O16 49.2(12)
F5 C20 S4 O17 164.6(9)
F5 C20 S4 O18 -71.8(11)
F5 C22 F10 C20 -118(21)
F5 C22 F10 F6 164(5)
F5 C22 F11 C20 -166(29)
F5 C22 F12 C20 78(25)
F5 C22 S4 C20 91(25)
F5 C22 S4 O10 169.1(16)
F5 C22 S4 O11 -40(2)
F5 C22 S4 O12 49(2)
F5 C22 S4 O16 44(2)
F5 C22 S4 O17 159.7(19)
F5 C22 S4 O18 -77(2)
F6 C20 F4 C22 107(27)
F6 C20 F5 C22 -109(23)
F6 C20 F5 F10 7.8(17)
F6 C20 F5 F12 -176(4)
F6 C20 S2 O10 61.8(6)
F6 C20 S2 O11 -175.3(5)
F6 C20 S2 O12 -54.4(6)
F6 C20 S2 C22 169(27)
F6 C20 S2 O16 -54.9(15)
F6 C20 S2 O17 51.5(7)
F6 C20 S2 O18 143.4(8)
F6 C20 F10 F5 -160(4)
F6 C20 F10 C22 -102(20)
F6 C20 F11 C22 122(27)
F6 C20 F12 F5 5(6)
F6 C20 F12 C22 -96(25)
F6 C20 S4 O10 45.4(13)
F6 C20 S4 O11 -161.5(6)
F6 C20 S4 O12 -72.5(6)
F6 C20 S4 C22 150(25)
F6 C20 S4 O16 -77.9(11)
F6 C20 S4 O17 37.5(9)
F6 C20 S4 O18 161.1(9)
F6 C22 F10 C20 78(20)
F6 C22 F10 F5 -164(5)
F6 C22 F11 C20 -55(26)
F6 C22 F12 C20 77(24)
F6 C22 F12 F5 -1(6)
F6 C22 S4 C20 -29(24)
F6 C22 S4 O10 49(2)
F6 C22 S4 O11 -159.9(13)
F6 C22 S4 O12 -70.8(14)
F6 C22 S4 O16 -76.4(16)
F6 C22 S4 O17 39.8(16)
F6 C22 S4 O18 162.8(14)
S2 C20 F4 C22 -131(27)
S2 C20 F5 C22 129(23)
S2 C20 F5 F10 -113.7(15)
S2 C20 F5 F12 63(5)
S2 C20 F6 C22 -171(22)
S2 C20 F6 F10 100(5)
S2 C20 F10 F5 110.8(9)
S2 C20 F10 F6 -89(4)
S2 C20 F10 C22 169(21)
S2 C20 F11 C22 -120(27)
S2 C20 F12 F5 -122(4)
S2 C20 F12 C22 137(25)
S2 C20 S4 O10 154(2)
S2 C20 S4 O11 -52.8(12)
S2 C20 S4 O12 36.2(12)
S2 C20 S4 C22 -102(25)
S2 C20 S4 O16 30.9(14)
S2 C20 S4 O17 146.2(19)
S2 C20 S4 O18 -90.1(16)
S2 O10 S4 C20 -142(3)
S2 O10 S4 O11 72(3)
S2 O10 S4 O12 -32(2)
S2 O10 S4 C22 -145(3)
S2 O10 S4 O16 -22(2)
S2 O10 S4 O17 -126(3)
S2 O10 S4 O18 99(3)
S2 O10 O17 Ba1 -93.1(7)
S2 O10 O17 S4 12.2(6)
S2 O11 S4 C20 83.2(18)
S2 O11 S4 O10 -122(2)
S2 O11 S4 O12 -8.2(14)
S2 O11 S4 C22 85(2)
S2 O11 S4 O16 -16.4(17)
S2 O11 S4 O17 -141(3)
S2 O11 S4 O18 -170(2)
S2 O11 O18 S4 2.9(6)
S2 O12 S4 C20 -86(2)
S2 O12 S4 O10 140(3)
S2 O12 S4 O11 11(2)
S2 O12 S4 C22 -84(2)
S2 O12 S4 O16 63(6)
S2 O12 S4 O17 171(3)
S2 O12 S4 O18 24.7(18)
S2 C22 F10 C20 -10(19)
S2 C22 F10 F5 108.4(19)
S2 C22 F10 F6 -88(4)
S2 C22 F11 C20 56(26)
S2 C22 F12 C20 -41(24)
S2 C22 F12 F5 -119(5)
S2 C22 S4 C20 78(25)
S2 C22 S4 O10 156(2)
S2 C22 S4 O11 -53.0(12)
S2 C22 S4 O12 36.1(12)
S2 C22 S4 O16 30.5(14)
S2 C22 S4 O17 146.7(19)
S2 C22 S4 O18 -90.3(16)
O10 S2 O11 S4 34.1(17)
O10 S2 O11 O18 25.1(9)
O10 S2 O12 Ba1 -1.4(4)
O10 S2 O12 S4 -29(2)
O10 S2 C22 F4 -54.5(17)
O10 S2 C22 F5 178.0(13)
O10 S2 C22 F6 63.0(15)
O10 S2 C22 F10 85.6(16)
O10 S2 C22 F11 -42(2)
O10 S2 C22 F12 -161.4(15)
O10 S2 C22 S4 -13.5(14)
O10 S2 O16 Ba1 -14.6(12)
O10 S2 O16 S4 -21(2)
O10 S2 O17 Ba1 87.2(14)
O10 S2 O17 S4 -85(4)
O10 S2 O18 O11 -157.4(8)
O10 S2 O18 S4 31.5(17)
O10 S4 O16 Ba1 -23.2(10)
O10 S4 O16 S2 151(3)
O10 S4 O17 Ba1 78.6(14)
O10 S4 O17 S2 87(4)
O10 S4 O18 S2 -135(2)
O10 S4 O18 O11 -143.3(10)
O11 S2 O10 Ba1 137.6(3)
O11 S2 O10 S4 -86(3)
O11 S2 O10 O17 -144.0(14)
O11 S2 O12 Ba1 -138.3(3)
O11 S2 O12 S4 -165(3)
O11 S2 C22 F4 67.7(16)
O11 S2 C22 F5 -59.7(16)
O11 S2 C22 F6 -174.7(12)
O11 S2 C22 F10 -152.1(15)
O11 S2 C22 F11 81(2)
O11 S2 C22 F12 -39.1(17)
O11 S2 C22 S4 108.7(15)
O11 S2 O16 Ba1 -142.7(6)
O11 S2 O16 S4 -149(3)
O11 S2 O17 Ba1 132.9(4)
O11 S2 O17 O10 45.6(17)
O11 S2 O17 S4 -39(3)
O11 S2 O18 S4 -171.1(19)
O11 S4 O16 Ba1 -149.2(7)
O11 S4 O16 S2 25(2)
O11 S4 O17 Ba1 111.3(19)
O11 S4 O17 S2 120(5)
O11 S4 O17 O10 33(3)
O11 S4 O18 S2 8.2(18)
O12 S2 O10 Ba1 1.3(4)
O12 S2 O10 S4 138(3)
O12 S2 O10 O17 79.7(15)
O12 S2 O11 S4 169(2)
O12 S2 O11 O18 159.6(9)
O12 S2 C22 F4 -171.6(14)
O12 S2 C22 F5 60.9(16)
O12 S2 C22 F6 -54.1(15)
O12 S2 C22 F10 -31.5(17)
O12 S2 C22 F11 -159(2)
O12 S2 C22 F12 81.5(16)
O12 S2 C22 S4 -130.6(16)
O12 S2 O16 Ba1 98(6)
O12 S2 O16 S4 92(7)
O12 S2 O17 Ba1 -20.1(5)
O12 S2 O17 O10 -107.3(14)
O12 S2 O17 S4 168(4)
O12 S2 O18 O11 -41.3(17)
O12 S2 O18 S4 148(2)
O12 S4 O16 Ba1 83(6)
O12 S4 O16 S2 -103(7)
O12 S4 O17 Ba1 -17.9(8)
O12 S4 O17 S2 -10(3)
O12 S4 O17 O10 -96.5(15)
O12 S4 O18 S2 -14.3(11)
O12 S4 O18 O11 -22.5(13)
C22 F5 F10 C20 5(2)
C22 F5 F10 F6 -22(6)
C22 F5 F12 C20 -3.6(16)
C22 F6 F10 C20 -3.9(16)
C22 F6 F10 F5 16(4)
C22 S2 O10 Ba1 -110.7(8)
C22 S2 O10 S4 26(3)
C22 S2 O10 O17 -32.3(16)
C22 S2 O11 S4 -79.1(19)
C22 S2 O11 O18 -88.1(12)
C22 S2 O12 Ba1 110.8(8)
C22 S2 O12 S4 84(2)
C22 S2 O16 Ba1 102.0(12)
C22 S2 O16 S4 96(3)
C22 S2 O17 Ba1 -124.0(8)
C22 S2 O17 O10 148.7(16)
C22 S2 O17 S4 64(4)
C22 S2 O18 O11 99.2(10)
C22 S2 O18 S4 -71.9(18)
C22 S4 O16 Ba1 116.7(9)
C22 S4 O16 S2 -69(3)
C22 S4 O17 Ba1 -116.2(9)
C22 S4 O17 S2 -108(4)
C22 S4 O17 O10 165.2(16)
C22 S4 O18 S2 89.4(19)
C22 S4 O18 O11 81.2(12)
F10 C20 F4 C22 89(27)
F10 C20 F5 C22 -117(23)
F10 C20 F5 F12 176(5)
F10 C20 F6 C22 88(21)
F10 C20 S2 O10 86.1(13)
F10 C20 S2 O11 -151.0(12)
F10 C20 S2 O12 -30.2(13)
F10 C20 S2 C22 -166(27)
F10 C20 S2 O16 -30.7(19)
F10 C20 S2 O17 75.7(13)
F10 C20 S2 O18 167.6(14)
F10 C20 F11 C22 105(27)
F10 C20 F12 F5 -4(5)
F10 C20 F12 C22 -105(25)
F10 C20 S4 O10 67.8(17)
F10 C20 S4 O11 -139.1(14)
F10 C20 S4 O12 -50.2(14)
F10 C20 S4 C22 172(26)
F10 C20 S4 O16 -55.5(16)
F10 C20 S4 O17 59.8(15)
F10 C20 S4 O18 -176.5(15)
F10 F5 C22 F4 128(3)
F10 F5 C22 F6 6.3(18)
F10 F5 C22 S2 -107(2)
F10 F5 C22 F11 109(3)
F10 F5 C22 F12 -173(5)
F10 F5 C22 S4 -111(3)
F10 F5 F12 C20 3(4)
F10 F5 F12 C22 7(5)
F10 F6 C22 F4 -143(5)
F10 F6 C22 F5 -17(5)
F10 F6 C22 S2 99(5)
F10 F6 C22 F11 -135(5)
F10 F6 C22 F12 -16(5)
F10 F6 C22 S4 113(5)
F10 C22 F11 C20 -71(26)
F10 C22 F12 C20 70(24)
F10 C22 F12 F5 -8(5)
F10 C22 S4 C20 -7(24)
F10 C22 S4 O10 70(2)
F10 C22 S4 O11 -138.7(17)
F10 C22 S4 O12 -49.6(17)
F10 C22 S4 O16 -55(2)
F10 C22 S4 O17 60.9(18)
F10 C22 S4 O18 -176.0(17)
F11 C20 F4 C22 84(27)
F11 C20 F5 C22 -10(22)
F11 C20 F5 F10 107(2)
F11 C20 F5 F12 -77(5)
F11 C20 F6 C22 -43(21)
F11 C20 F6 F10 -131(5)
F11 C20 S2 O10 -46.6(19)
F11 C20 S2 O11 76.3(19)
F11 C20 S2 O12 -162.8(19)
F11 C20 S2 C22 61(26)
F11 C20 S2 O16 -163(2)
F11 C20 S2 O17 -57(2)
F11 C20 S2 O18 35(2)
F11 C20 F10 F5 -108.5(19)
F11 C20 F10 F6 52(5)
F11 C20 F10 C22 -50(20)
F11 C20 F12 F5 109(5)
F11 C20 F12 C22 8(24)
F11 C20 S4 O10 -54(2)
F11 C20 S4 O11 99.3(17)
F11 C20 S4 O12 -171.7(16)
F11 C20 S4 C22 50(25)
F11 C20 S4 O16 -177.1(18)
F11 C20 S4 O17 -61.7(18)
F11 C20 S4 O18 61.9(18)
F11 C22 F10 C20 126(21)
F11 C22 F10 F5 -116(3)
F11 C22 F10 F6 48(5)
F11 C22 F12 C20 -171(26)
F11 C22 F12 F5 110(5)
F11 C22 S4 C20 -126(26)
F11 C22 S4 O10 -49(2)
F11 C22 S4 O11 102(2)
F11 C22 S4 O12 -168.5(19)
F11 C22 S4 O16 -174(2)
F11 C22 S4 O17 -58(2)
F11 C22 S4 O18 65(2)
F12 C20 F4 C22 -28(26)
F12 C20 F5 C22 67(23)
F12 C20 F5 F10 -176(5)
F12 C20 F6 C22 65(21)
F12 C20 F6 F10 -23(5)
F12 C20 S2 O10 -159.2(12)
F12 C20 S2 O11 -36.3(13)
F12 C20 S2 O12 84.6(13)
F12 C20 S2 C22 -52(26)
F12 C20 S2 O16 84.0(18)
F12 C20 S2 O17 -169.5(13)
F12 C20 S2 O18 -77.6(14)
F12 C20 F10 F5 1(2)
F12 C20 F10 F6 162(4)
F12 C20 F10 C22 60(20)
F12 C20 F11 C22 -9(27)
F12 C20 S4 O10 -167.8(16)
F12 C20 S4 O11 -14.7(15)
F12 C20 S4 O12 74.2(15)
F12 C20 S4 C22 -64(25)
F12 C20 S4 O16 68.9(17)
F12 C20 S4 O17 -175.7(15)
F12 C20 S4 O18 -52.1(16)
F12 F5 C22 F4 -59(5)
F12 F5 C22 F6 179(5)
F12 F5 C22 S2 65(5)
F12 F5 C22 F10 173(5)
F12 F5 C22 F11 -79(5)
F12 F5 C22 S4 62(5)
F12 F5 F10 C20 -4(6)
F12 F5 F10 F6 -31(10)
F12 F5 F10 C22 -9(6)
F12 C22 F10 C20 -115(21)
F12 C22 F10 F5 3(2)
F12 C22 F10 F6 167(4)
F12 C22 F11 C20 170(29)
F12 C22 S4 C20 113(26)
F12 C22 S4 O10 -169.8(17)
F12 C22 S4 O11 -18.8(19)
F12 C22 S4 O12 70.4(19)
F12 C22 S4 O16 65(2)
F12 C22 S4 O17 -179.1(18)
F12 C22 S4 O18 -56(2)
S4 C20 F4 C22 -141(27)
S4 C20 F5 C22 124(23)
S4 C20 F5 F10 -118.8(17)
S4 C20 F5 F12 58(5)
S4 C20 F6 C22 -156(22)
S4 C20 F6 F10 116(5)
S4 C20 S2 O10 -14.6(14)
S4 C20 S2 O11 108.3(15)
S4 C20 S2 O12 -130.8(16)
S4 C20 S2 C22 93(27)
S4 C20 S2 O16 -131(2)
S4 C20 S2 O17 -24.9(14)
S4 C20 S2 O18 67.0(15)
S4 C20 F10 F5 127.8(10)
S4 C20 F10 F6 -72(5)
S4 C20 F10 C22 -174(21)
S4 C20 F11 C22 -129(27)
S4 C20 F12 F5 -132(4)
S4 C20 F12 C22 127(25)
S4 O10 O17 Ba1 -105.3(8)
S4 O10 O17 S2 -12.2(6)
S4 O11 O18 S2 -2.9(6)
S4 C22 F10 C20 6(19)
S4 C22 F10 F5 124(2)
S4 C22 F10 F6 -72(5)
S4 C22 F11 C20 48(26)
S4 C22 F12 C20 -50(24)
S4 C22 F12 F5 -128(4)
O16 S2 O10 Ba1 13.8(12)
O16 S2 O10 S4 150(3)
O16 S2 O10 O17 92.2(18)
O16 S2 O11 S4 156(2)
O16 S2 O11 O18 147.4(15)
O16 S2 O12 Ba1 -73(6)
O16 S2 O12 S4 -100(7)
O16 S2 C22 F4 -172.5(18)
O16 S2 C22 F5 60(2)
O16 S2 C22 F6 -55(2)
O16 S2 C22 F10 -32(2)
O16 S2 C22 F11 -160(2)
O16 S2 C22 F12 81(2)
O16 S2 C22 S4 -132(2)
O16 S2 O17 Ba1 -6.9(12)
O16 S2 O17 O10 -94.2(18)
O16 S2 O17 S4 -179(4)
O16 S2 O18 O11 -53(2)
O16 S2 O18 S4 136(3)
O16 S4 O17 Ba1 -7.3(13)
O16 S4 O17 S2 1(3)
O16 S4 O17 O10 -85.9(17)
O16 S4 O18 S2 -21.4(15)
O16 S4 O18 O11 -29.6(15)
O17 S2 O10 Ba1 -78.4(14)
O17 S2 O10 S4 58(3)
O17 S2 O11 S4 17.5(17)
O17 S2 O11 O18 8.5(11)
O17 S2 O12 Ba1 20.0(5)
O17 S2 O12 S4 -7(2)
O17 S2 C22 F4 -65.5(16)
O17 S2 C22 F5 167.0(16)
O17 S2 C22 F6 52.0(14)
O17 S2 C22 F10 74.7(16)
O17 S2 C22 F11 -53(2)
O17 S2 C22 F12 -172.4(16)
O17 S2 C22 S4 -24.5(14)
O17 S2 O16 Ba1 7.2(13)
O17 S2 O16 S4 1(2)
O17 S2 O18 O11 -173.8(8)
O17 S2 O18 S4 15.1(17)
O17 O10 S4 C20 -16.3(19)
O17 O10 S4 O11 -162.2(14)
O17 O10 S4 O12 93.9(15)
O17 O10 S4 C22 -19(2)
O17 O10 S4 O16 104.4(16)
O17 O10 S4 O18 -135.2(15)
O17 S4 O16 Ba1 7.1(12)
O17 S4 O16 S2 -179(3)
O17 S4 O18 S2 -158(2)
O17 S4 O18 O11 -165.8(11)
O18 S2 O10 Ba1 153.9(6)
O18 S2 O10 S4 -70(3)
O18 S2 O10 O17 -127.7(16)
O18 S2 O11 S4 9(2)
O18 S2 O12 Ba1 -109.8(13)
O18 S2 O12 S4 -137(3)
O18 S2 C22 F4 26.7(17)
O18 S2 C22 F5 -100.8(16)
O18 S2 C22 F6 144.2(14)
O18 S2 C22 F10 166.8(16)
O18 S2 C22 F11 40(2)
O18 S2 C22 F12 -80.2(17)
O18 S2 C22 S4 67.7(15)
O18 S2 O16 Ba1 -109.0(17)
O18 S2 O16 S4 -115(4)
O18 S2 O17 Ba1 138.4(6)
O18 S2 O17 O10 51.2(15)
O18 S2 O17 S4 -33(3)
O18 O11 S4 C20 -107.0(11)
O18 O11 S4 O10 47.5(13)
O18 O11 S4 O12 161.6(11)
O18 O11 S4 C22 -105.2(13)
O18 O11 S4 O16 153.4(14)
O18 O11 S4 O17 29(2)
O18 S4 O16 Ba1 -131.5(10)
O18 S4 O16 S2 42(3)
O18 S4 O17 Ba1 130.5(10)
O18 S4 O17 S2 139(4)
O18 S4 O17 O10 51.9(17)
C21 F7 C19 F8 -59(5)
C21 F7 C19 F9 39(4)
C21 F7 C19 S3 166(6)
C21 F7 C19 F1 -155(6)
C21 F7 C19 F2 -52(5)
C21 F7 C19 F3 52(5)
C21 F7 C19 S1 167(6)
C21 F7 F1 C19 7.5(17)
C21 F7 F3 F9 29(6)
C21 F7 F3 C19 -20(2)
C21 F8 C19 F7 82(5)
C21 F8 C19 F9 -20(5)
C21 F8 C19 S3 -132(6)
C21 F8 C19 F1 106(5)
C21 F8 C19 F2 -27(15)
C21 F8 C19 F3 -6(5)
C21 F8 C19 S1 -133(5)
C21 F9 C19 F7 -75(7)
C21 F9 C19 F8 27(7)
C21 F9 C19 S3 142(7)
C21 F9 C19 F1 -82(7)
C21 F9 C19 F2 28(7)
C21 F9 C19 F3 -112(8)
C21 F9 C19 S1 143(7)
C21 F9 F3 F7 -21(4)
C21 F9 F3 C19 11.0(15)
C21 S3 O13 S1 180(5)
C21 S3 O14 S1 178(5)
C21 S3 O15 Ba1 39(10)
C21 S3 O15 S1 -177(5)
C21 S3 C19 F7 -160(9)
C21 S3 C19 F8 69(7)
C21 S3 C19 F9 -35(7)
C21 S3 C19 F1 -176(8)
C21 S3 C19 F2 61(7)
C21 S3 C19 F3 -58(7)
C21 S3 C19 S1 159(33)
C21 S3 O7 S1 179(5)
C21 S3 O8 S1 178(5)
C21 S3 O9 Ba1 -96(4)
C21 S3 O9 S1 -177(5)
C21 S1 O7 S3 -1(4)
C21 S1 O8 S3 -2(4)
C21 S1 O9 Ba1 -135(2)
C21 S1 O9 S3 2(4)
F7 C21 F8 C19 -78(5)
F7 C21 F9 C19 88(7)
F7 C21 F9 F3 25(5)
F7 C21 S3 O13 -60(3)
F7 C21 S3 O14 60(2)
F7 C21 S3 O15 179(2)
F7 C21 S3 C19 15(7)
F7 C21 S3 O7 -50(2)
F7 C21 S3 O8 76(2)
F7 C21 S3 O9 -167.4(19)
F7 C21 F1 C19 -149(7)
F7 C21 F2 C19 -81(6)
F7 C21 F3 F9 -158(5)
F7 C21 F3 C19 73(6)
F7 C19 F1 C21 27(6)
F7 C19 F2 C21 78(6)
F7 C19 F3 C21 -93(6)
F7 C19 F3 F9 -143(5)
F7 C19 S1 C21 -161(9)
F7 C19 S1 O13 -55(3)
F7 C19 S1 O14 64(2)
F7 C19 S1 O15 -176(2)
F7 C19 S1 O7 -44(2)
F7 C19 S1 O8 79(2)
F7 C19 S1 O9 -162(2)
F8 C21 F7 C19 102(5)
F8 C21 F7 F1 75(6)
F8 C21 F7 F3 -144(3)
F8 C21 F9 C19 -144(9)
F8 C21 F9 F3 152(4)
F8 C21 S3 O13 -174(2)
F8 C21 S3 O14 -53(2)
F8 C21 S3 O15 66(2)
F8 C21 S3 C19 -99(8)
F8 C21 S3 O7 -163.8(19)
F8 C21 S3 O8 -37(2)
F8 C21 S3 O9 79.0(19)
F8 C21 F1 F7 -110(6)
F8 C21 F1 C19 101(6)
F8 C21 F2 C19 -31(16)
F8 C21 F3 F7 118(5)
F8 C21 F3 F9 -40(6)
F8 C21 F3 C19 -170(9)
F8 C19 F1 C21 -62(5)
F8 C19 F1 F7 -89(5)
F8 C19 F2 C21 150(16)
F8 C19 F3 C21 6(5)
F8 C19 F3 F7 100(2)
F8 C19 F3 F9 -44(4)
F8 C19 S1 C21 69(7)
F8 C19 S1 O13 175(2)
F8 C19 S1 O14 -66.3(17)
F8 C19 S1 O15 53.7(18)
F8 C19 S1 O7 -174.6(14)
F8 C19 S1 O8 -51.4(14)
F8 C19 S1 O9 67.4(14)
F9 C21 F7 C19 -125(6)
F9 C21 F7 F1 -151(5)
F9 C21 F7 F3 -11(2)
F9 C21 F8 C19 152(7)
F9 C21 S3 O13 62(3)
F9 C21 S3 O14 -178.0(19)
F9 C21 S3 O15 -59(2)
F9 C21 S3 C19 137(8)
F9 C21 S3 O7 72(2)
F9 C21 S3 O8 -161.8(17)
F9 C21 S3 O9 -46(2)
F9 C21 F1 F7 35(6)
F9 C21 F1 C19 -114(7)
F9 C21 F2 C19 150(7)
F9 C21 F3 F7 158(5)
F9 C21 F3 C19 -130(7)
F9 C19 F1 C21 44(5)
F9 C19 F1 F7 17(5)
F9 C19 F2 C21 -23(5)
F9 C19 F3 C21 50(7)
F9 C19 F3 F7 143(5)
F9 C19 S1 C21 -36(7)
F9 C19 S1 O13 70(2)
F9 C19 S1 O14 -170.9(15)
F9 C19 S1 O15 -50.9(16)
F9 C19 S1 O7 80.8(11)
F9 C19 S1 O8 -155.9(11)
F9 C19 S1 O9 -37.2(11)
S3 C21 F7 C19 -9(4)
S3 C21 F7 F1 -35(5)
S3 C21 F7 F3 106(2)
S3 C21 F8 C19 37(4)
S3 C21 F9 C19 -30(6)
S3 C21 F9 F3 -94(4)
S3 C21 F1 F7 147(5)
S3 C21 F1 C19 -2(4)
S3 C21 F2 C19 37(5)
S3 C21 F3 F7 -109(2)
S3 C21 F3 F9 93(4)
S3 C21 F3 C19 -37(5)
S3 O13 S1 C21 0(4)
S3 O13 S1 O14 -101(5)
S3 O13 S1 O15 105(5)
S3 O13 S1 C19 -7(4)
S3 O13 S1 O7 -135(11)
S3 O13 S1 O8 -120(5)
S3 O13 S1 O9 94(4)
S3 O14 S1 C21 -2(4)
S3 O14 S1 O13 99(5)
S3 O14 S1 O15 -107(5)
S3 O14 S1 C19 3(4)
S3 O14 S1 O7 107(4)
S3 O14 S1 O8 -128(6)
S3 O14 S1 O9 -101(5)
S3 O15 S1 C21 2(4)
S3 O15 S1 O13 -101(5)
S3 O15 S1 O14 105(5)
S3 O15 S1 C19 4(4)
S3 O15 S1 O7 -115(4)
S3 O15 S1 O8 112(4)
S3 O15 S1 O9 -59(9)
S3 C19 F1 C21 177(6)
S3 C19 F1 F7 150(5)
S3 C19 F2 C21 -131(6)
S3 C19 F3 C21 132(6)
S3 C19 F3 F7 -134(2)
S3 C19 F3 F9 82(4)
S3 C19 S1 C21 -21(34)
S3 C19 S1 O13 85(35)
S3 C19 S1 O14 -156(35)
S3 C19 S1 O15 -36(34)
S3 C19 S1 O7 95(35)
S3 C19 S1 O8 -141(35)
S3 C19 S1 O9 -22(35)
O13 S3 O14 S1 -64(5)
O13 S3 O15 Ba1 -81(10)
O13 S3 O15 S1 63(4)
O13 S3 C19 F7 -52(3)
O13 S3 C19 F8 176(2)
O13 S3 C19 F9 72(2)
O13 S3 C19 F1 -68.2(19)
O13 S3 C19 F2 168.4(18)
O13 S3 C19 F3 49.8(19)
O13 S3 C19 S1 -93(35)
O13 S3 O7 S1 -132(12)
O13 S3 O8 S1 -49(5)
O13 S3 O9 Ba1 152(4)
O13 S3 O9 S1 70(4)
O13 S1 O7 S3 47(11)
O13 S1 O8 S3 114(5)
O13 S1 O9 Ba1 127(3)
O13 S1 O9 S3 -95(5)
O14 S3 O13 S1 62(4)
O14 S3 O15 Ba1 156(9)
O14 S3 O15 S1 -60(4)
O14 S3 C19 F7 64(3)
O14 S3 C19 F8 -67.5(19)
O14 S3 C19 F9 -171.5(15)
O14 S3 C19 F1 48.2(15)
O14 S3 C19 F2 -75.2(15)
O14 S3 C19 F3 166.2(12)
O14 S3 C19 S1 23(34)
O14 S3 O7 S1 64(4)
O14 S3 O8 S1 -122(7)
O14 S3 O9 Ba1 26(5)
O14 S3 O9 S1 -56(4)
O14 S1 O7 S3 -103(4)
O14 S1 O8 S3 56(7)
O14 S1 O9 Ba1 -34(3)
O14 S1 O9 S3 103(5)
O15 S3 O13 S1 -59(4)
O15 S3 O14 S1 58(4)
O15 S3 C19 F7 -176(2)
O15 S3 C19 F8 52(2)
O15 S3 C19 F9 -52(2)
O15 S3 C19 F1 167.5(14)
O15 S3 C19 F2 44.1(19)
O15 S3 C19 F3 -74.4(17)
O15 S3 C19 S1 142(35)
O15 S3 O7 S1 -51(4)
O15 S3 O8 S1 64(4)
O15 S3 O9 Ba1 26(5)
O15 S3 O9 S1 -55(9)
O15 S1 O7 S3 113(5)
O15 S1 O8 S3 -105(5)
O15 S1 O9 Ba1 -14(6)
O15 S1 O9 S3 123(9)
C19 F7 F1 C21 -7.5(17)
C19 F7 F3 C21 20(2)
C19 F7 F3 F9 48(6)
C19 F9 F3 C21 -11.0(15)
C19 F9 F3 F7 -32(3)
C19 S3 O13 S1 171(5)
C19 S3 O14 S1 -177(5)
C19 S3 O15 Ba1 41(10)
C19 S3 O15 S1 -175(5)
C19 S3 O7 S1 171(5)
C19 S3 O8 S1 -174(5)
C19 S3 O9 Ba1 -95(4)
C19 S3 O9 S1 -177(5)
C19 S1 O7 S3 -7(4)
C19 S1 O8 S3 5(4)
C19 S1 O9 Ba1 -135(2)
C19 S1 O9 S3 3(4)
F1 C21 F7 C19 26(6)
F1 C21 F7 F3 141(5)
F1 C21 F8 C19 -58(5)
F1 C21 F9 C19 75(7)
F1 C21 F9 F3 12(5)
F1 C21 S3 O13 -72(2)
F1 C21 S3 O14 48.8(17)
F1 C21 S3 O15 167.8(17)
F1 C21 S3 C19 4(6)
F1 C21 S3 O7 -61.6(17)
F1 C21 S3 O8 65.0(17)
F1 C21 S3 O9 -178.8(13)
F1 C21 F2 C19 -60(5)
F1 C21 F3 F7 -13.0(17)
F1 C21 F3 F9 -171(4)
F1 C21 F3 C19 60(5)
F1 F7 C19 F8 96(5)
F1 F7 C19 F9 -165(4)
F1 F7 C19 S3 -39(6)
F1 F7 C19 F2 103(4)
F1 F7 C19 F3 -153(4)
F1 F7 C19 S1 -37(6)
F1 F7 F3 C21 63(7)
F1 F7 F3 F9 91(9)
F1 F7 F3 C19 43(6)
F1 C19 F2 C21 103(6)
F1 C19 F3 C21 -105(6)
F1 C19 F3 F7 -11.1(18)
F1 C19 F3 F9 -155(4)
F1 C19 S1 C21 -176(8)
F1 C19 S1 O13 -70.3(18)
F1 C19 S1 O14 48.6(12)
F1 C19 S1 O15 168.6(13)
F1 C19 S1 O7 -59.7(7)
F1 C19 S1 O8 63.6(6)
F1 C19 S1 O9 -177.6(6)
F2 C21 F7 C19 108(6)
F2 C21 F7 F1 82(5)
F2 C21 F7 F3 -138(3)
F2 C21 F8 C19 150(16)
F2 C21 F9 C19 -144(8)
F2 C21 F9 F3 152(4)
F2 C21 S3 O13 179(2)
F2 C21 S3 O14 -61(2)
F2 C21 S3 O15 58(2)
F2 C21 S3 C19 -106(8)
F2 C21 S3 O7 -171.1(17)
F2 C21 S3 O8 -44(2)
F2 C21 S3 O9 71.7(18)
F2 C21 F1 F7 -106(5)
F2 C21 F1 C19 105(6)
F2 C21 F3 F7 121(4)
F2 C21 F3 F9 -36(6)
F2 C21 F3 C19 -166(8)
F2 C19 F1 C21 -57(5)
F2 C19 F1 F7 -83(5)
F2 C19 F3 C21 9(6)
F2 C19 F3 F7 102.6(18)
F2 C19 F3 F9 -41(4)
F2 C19 S1 C21 61(7)
F2 C19 S1 O13 167.1(19)
F2 C19 S1 O14 -74.0(13)
F2 C19 S1 O15 46.0(14)
F2 C19 S1 O7 177.8(8)
F2 C19 S1 O8 -59.0(7)
F2 C19 S1 O9 59.8(7)
F3 C21 F7 C19 -115(6)
F3 C21 F7 F1 -141(5)
F3 C21 F8 C19 170(8)
F3 C21 F9 C19 63(8)
F3 C21 S3 O13 35(2)
F3 C21 S3 O14 155.1(18)
F3 C21 S3 O15 -86(2)
F3 C21 S3 C19 110(8)
F3 C21 S3 O7 45(2)
F3 C21 S3 O8 171.4(16)
F3 C21 S3 O9 -72.5(18)
F3 C21 F1 F7 41(5)
F3 C21 F1 C19 -108(6)
F3 C21 F2 C19 166(8)
F3 F7 C19 F8 -111.0(15)
F3 F7 C19 F9 -12.8(16)
F3 F7 C19 S3 114.0(18)
F3 F7 C19 F1 153(4)
F3 F7 C19 F2 -104.0(8)
F3 F7 C19 S1 115.2(14)
F3 F7 F1 C21 -40(4)
F3 F7 F1 C19 -33(4)
F3 F9 C19 F7 37(5)
F3 F9 C19 F8 140(4)
F3 F9 C19 S3 -105(4)
F3 F9 C19 F1 30(5)
F3 F9 C19 F2 141(4)
F3 F9 C19 S1 -105(4)
F3 C19 F1 C21 55(5)
F3 C19 F1 F7 28(5)
F3 C19 F2 C21 -9(5)
F3 C19 S1 C21 -58(7)
F3 C19 S1 O13 47.7(19)
F3 C19 S1 O14 166.6(12)
F3 C19 S1 O15 -73.4(13)
F3 C19 S1 O7 58.3(7)
F3 C19 S1 O8 -178.4(6)
F3 C19 S1 O9 -59.7(6)
S1 C21 F7 C19 -9(4)
S1 C21 F7 F1 -35(5)
S1 C21 F7 F3 106(2)
S1 C21 F8 C19 37(4)
S1 C21 F9 C19 -31(6)
S1 C21 F9 F3 -94(4)
S1 C21 S3 O13 -173(100)
S1 C21 S3 O14 -52(100)
S1 C21 S3 O15 66(100)
S1 C21 S3 C19 -98(100)
S1 C21 S3 O7 -163(100)
S1 C21 S3 O8 -36(100)
S1 C21 S3 O9 80(100)
S1 C21 F1 F7 147(5)
S1 C21 F1 C19 -2(4)
S1 C21 F2 C19 37(5)
S1 C21 F3 F7 -110(2)
S1 C21 F3 F9 93(4)
S1 C21 F3 C19 -37(5)
S1 C19 F1 C21 177(6)
S1 C19 F1 F7 151(5)
S1 C19 F2 C21 -133(6)
S1 C19 F3 C21 133(6)
S1 C19 F3 F7 -133.2(18)
S1 C19 F3 F9 83(4)
O7 S3 O13 S1 45(11)
O7 S3 O14 S1 -60(4)
O7 S3 O15 Ba1 -94(10)
O7 S3 O15 S1 50(4)
O7 S3 C19 F7 -41(3)
O7 S3 C19 F8 -173.1(16)
O7 S3 C19 F9 82.9(16)
O7 S3 C19 F1 -57.4(15)
O7 S3 C19 F2 179.2(11)
O7 S3 C19 F3 60.7(14)
O7 S3 C19 S1 -83(35)
O7 S3 O8 S1 -50(4)
O7 S3 O9 Ba1 140(4)
O7 S3 O9 S1 59(4)
O7 S1 O8 S3 118(5)
O7 S1 O9 Ba1 117(2)
O7 S1 O9 S3 -106(4)
O8 S3 O13 S1 43(4)
O8 S3 O14 S1 51(6)
O8 S3 O15 Ba1 158(9)
O8 S3 O15 S1 -58(4)
O8 S3 C19 F7 79(3)
O8 S3 C19 F8 -53.1(19)
O8 S3 C19 F9 -157.1(13)
O8 S3 C19 F1 62.6(14)
O8 S3 C19 F2 -60.8(14)
O8 S3 C19 F3 -179.4(9)
O8 S3 C19 S1 37(34)
O8 S3 O7 S1 47(4)
O8 S3 O9 Ba1 28(5)
O8 S3 O9 S1 -53(4)
O8 S1 O7 S3 -120(4)
O8 S1 O9 Ba1 -25(3)
O8 S1 O9 S3 112(4)
O9 S3 O13 S1 -72(4)
O9 S3 O14 S1 58(4)
O9 S3 O15 Ba1 -23(4)
O9 S3 O15 S1 121(9)
O9 S3 C19 F7 -162(2)
O9 S3 C19 F8 66.1(18)
O9 S3 C19 F9 -37.8(17)
O9 S3 C19 F1 -178.1(9)
O9 S3 C19 F2 58.5(14)
O9 S3 C19 F3 -60.1(14)
O9 S3 C19 S1 157(36)
O9 S3 O7 S1 -66(4)
O9 S3 O8 S1 63(4)
O9 S1 O7 S3 99(4)
O9 S1 O8 S3 -102(5)
